data_4025068
loop_
_publ_author_name
'Tao-Shan Jiang'
'Ri-Yuan Tang'
'Xing-Guo Zhang'
'Xin-Hua Li'
'Jin-Heng Li'

_publ_section_title
;
Palladium-Catalyzed Intramolecular 5-exo-dig Hydroarylations
of N-Arylpropiolamides: Thermodynamics-Controlled Stereoselective Synthesis
of 3-Methyleneoxindoles
;
_journal_name_full 'Journal of Organic Chemistry'
_journal_page_first 8834
_journal_page_last 8837
_journal_paper_doi 10.1021/jo901963g
_journal_volume 74
_journal_year 2009
_chemical_formula_moiety 'C16 H13 N O'
_chemical_formula_sum 'C16 H13 N O'
_chemical_formula_weight 235.27
_chemical_name_systematic
; 
 ? 
;
_space_group_IT_number 9
_symmetry_cell_setting monoclinic
_symmetry_space_group_name_Hall 'C -2yc'
_symmetry_space_group_name_H-M 'C 1 c 1'
_atom_sites_solution_hydrogens geom
_atom_sites_solution_primary direct
_atom_sites_solution_secondary difmap
_audit_creation_method SHELXL-97
_cell_angle_alpha 90.00
_cell_angle_beta 109.502(7)
_cell_angle_gamma 90.00
_cell_formula_units_Z 8
_cell_length_a 29.549(10)
_cell_length_b 5.6866(18)
_cell_length_c 15.507(5)
_cell_measurement_reflns_used 688
_cell_measurement_temperature 298(2)
_cell_measurement_theta_max 22.044
_cell_measurement_theta_min 2.945
_cell_volume 2456.2(14)
_computing_cell_refinement 'SAINT (Bruker, 2002)'
_computing_data_collection 'SMART (Bruker, 2002)'
_computing_data_reduction SAINT
_computing_molecular_graphics 'SHELXTL(Bruker, 2002)'
_computing_publication_material SHELXL97
_computing_structure_refinement 'SHELXL97 (Sheldrick, 1997)'
_computing_structure_solution 'SHELXS97 (Sheldrick, 1997)'
_diffrn_ambient_temperature 298(2)
_diffrn_measured_fraction_theta_full 0.994
_diffrn_measured_fraction_theta_max 0.994
_diffrn_measurement_device_type 'Bruker APEX area-detector diffractometer'
_diffrn_measurement_method '\f and \w scan'
_diffrn_radiation_monochromator graphite
_diffrn_radiation_source 'fine-focus sealed tube'
_diffrn_radiation_type MoK\a
_diffrn_radiation_wavelength 0.71073
_diffrn_reflns_av_R_equivalents 0.0323
_diffrn_reflns_av_sigmaI/netI 0.0675
_diffrn_reflns_limit_h_max 33
_diffrn_reflns_limit_h_min -34
_diffrn_reflns_limit_k_max 5
_diffrn_reflns_limit_k_min -6
_diffrn_reflns_limit_l_max 18
_diffrn_reflns_limit_l_min -17
_diffrn_reflns_number 6125
_diffrn_reflns_theta_full 25.02
_diffrn_reflns_theta_max 25.02
_diffrn_reflns_theta_min 2.68
_diffrn_standards_number 0
_exptl_absorpt_coefficient_mu 0.080
_exptl_absorpt_correction_T_max 0.9866
_exptl_absorpt_correction_T_min 0.9773
_exptl_absorpt_correction_type multi-scan
_exptl_absorpt_process_details '(SADABS; Bruker, 2002)'
_exptl_crystal_colour Colorless
_exptl_crystal_density_diffrn 1.272
_exptl_crystal_density_method 'not measured'
_exptl_crystal_description Block
_exptl_crystal_F_000 992
_exptl_crystal_size_max 0.29
_exptl_crystal_size_mid 0.19
_exptl_crystal_size_min 0.17
_refine_diff_density_max 0.153
_refine_diff_density_min -0.176
_refine_diff_density_rms 0.037
_refine_ls_abs_structure_details 'Flack H D (1983), Acta Cryst. A39, 876-881'
_refine_ls_abs_structure_Flack -2(4)
_refine_ls_extinction_method none
_refine_ls_goodness_of_fit_ref 1.043
_refine_ls_hydrogen_treatment constr
_refine_ls_matrix_type full
_refine_ls_number_parameters 327
_refine_ls_number_reflns 3918
_refine_ls_number_restraints 2
_refine_ls_restrained_S_all 1.043
_refine_ls_R_factor_all 0.1030
_refine_ls_R_factor_gt 0.0724
_refine_ls_shift/su_max 0.124
_refine_ls_shift/su_mean 0.021
_refine_ls_structure_factor_coef Fsqd
_refine_ls_weighting_details 'calc w=1/[\s^2^(Fo^2^)+(0.0507P)^2^+0.0000P] where P=(Fo^2^+2Fc^2^)/3'
_refine_ls_weighting_scheme calc
_refine_ls_wR_factor_gt 0.1283
_refine_ls_wR_factor_ref 0.1433
_reflns_number_gt 2686
_reflns_number_total 3918
_reflns_threshold_expression I>2\s(I)
_cod_data_source_file jo901963g_si_001.cif
_cod_data_source_block 2241m
_cod_depositor_comments
;
The following automatic conversions were performed:
'_symmetry_cell_setting' value 'Monoclinic' changed to 'monoclinic'
according to '/home/saulius/struct/CIF-dictionaries/cif_core.dic'
dictionary named 'cif_core.dic' version 2.4.1 from
2010-06-29.

'_exptl_absorpt_correction_type' value 'Multi-scan' changed
to 'multi-scan' according to
'/home/saulius/struct/CIF-dictionaries/cif_core.dic' dictionary named
'cif_core.dic' version 2.4.1 from 2010-06-29.

Automatic conversion script
Id: cif_fix_enum 1527 2010-12-29 10:47:43Z saulius 
;
_cod_original_sg_symbol_H-M 'C c'
_cod_database_code 4025068

loop_
_symmetry_equiv_pos_as_xyz
'x, y, z'
'x, -y, z+1/2'
'x+1/2, y+1/2, z'
'x+1/2, -y+1/2, z+1/2'

loop_
_atom_site_label
_atom_site_type_symbol
_atom_site_fract_x
_atom_site_fract_y
_atom_site_fract_z
_atom_site_U_iso_or_equiv
_atom_site_adp_type
_atom_site_occupancy
_atom_site_symmetry_multiplicity
_atom_site_calc_flag
_atom_site_refinement_flags
_atom_site_disorder_assembly
_atom_site_disorder_group
O1 O 0.30634(15) 0.9115(8) 0.3917(3) 0.0580(13) Uani 1 1 d . . .
O2 O 0.39388(15) 0.5932(8) 0.1862(3) 0.0571(12) Uani 1 1 d . . .
N1 N 0.26151(16) 1.1577(9) 0.4490(3) 0.0438(12) Uani 1 1 d . . .
N2 N 0.43639(18) 0.3471(7) 0.1271(4) 0.0441(13) Uani 1 1 d . . .
C1 C 0.2731(3) 0.5223(13) 0.2548(5) 0.063(2) Uani 1 1 d . . .
H1 H 0.2926 0.6469 0.2840 0.075 Uiso 1 1 calc R . .
C2 C 0.2901(3) 0.3548(15) 0.2071(6) 0.071(2) Uani 1 1 d . . .
H2 H 0.3217 0.3650 0.2084 0.085 Uiso 1 1 calc R . .
C3 C 0.2620(3) 0.1771(11) 0.1588(5) 0.0510(18) Uani 1 1 d . . .
H3 H 0.2738 0.0682 0.1270 0.061 Uiso 1 1 calc R . .
C4 C 0.2144(3) 0.1637(12) 0.1588(5) 0.058(2) Uani 1 1 d . . .
H4 H 0.1943 0.0472 0.1244 0.070 Uiso 1 1 calc R . .
C5 C 0.1971(3) 0.3156(11) 0.2072(4) 0.0504(17) Uani 1 1 d . . .
H5 H 0.1658 0.2993 0.2074 0.060 Uiso 1 1 calc R . .
C6 C 0.2269(2) 0.5022(11) 0.2584(4) 0.0440(15) Uani 1 1 d . . .
C7 C 0.20296(19) 0.6579(8) 0.3043(3) 0.0323(14) Uani 1 1 d . . .
H7 H 0.1706 0.6230 0.2906 0.039 Uiso 1 1 calc R . .
C8 C 0.2168(2) 0.8353(12) 0.3603(5) 0.0592(19) Uani 1 1 d . . .
C9 C 0.1883(2) 0.9865(9) 0.4003(4) 0.0407(15) Uani 1 1 d . . .
C10 C 0.1403(2) 0.9651(12) 0.3940(5) 0.0516(17) Uani 1 1 d . . .
H10 H 0.1219 0.8408 0.3617 0.062 Uiso 1 1 calc R . .
C11 C 0.1210(2) 1.1223(12) 0.4342(6) 0.061(2) Uani 1 1 d . . .
H11 H 0.0894 1.1048 0.4324 0.074 Uiso 1 1 calc R . .
C12 C 0.1478(3) 1.3127(12) 0.4790(5) 0.059(2) Uani 1 1 d . . .
H12 H 0.1324 1.4262 0.5024 0.071 Uiso 1 1 calc R . .
C13 C 0.1959(2) 1.3453(10) 0.4910(4) 0.0451(16) Uani 1 1 d . . .
H13 H 0.2141 1.4689 0.5243 0.054 Uiso 1 1 calc R . .
C14 C 0.2139(2) 1.1727(8) 0.4480(4) 0.0391(15) Uani 1 1 d . . .
C15 C 0.26872(18) 0.9649(10) 0.3967(4) 0.0387(14) Uani 1 1 d . . .
C16 C 0.3021(2) 1.3078(12) 0.4937(6) 0.073(2) Uani 1 1 d . . .
H16A H 0.3271 1.2796 0.4682 0.109 Uiso 1 1 calc R . .
H16B H 0.3139 1.2738 0.5580 0.109 Uiso 1 1 calc R . .
H16C H 0.2924 1.4695 0.4845 0.109 Uiso 1 1 calc R . .
C17 C 0.4268(2) 0.9809(12) 0.3208(4) 0.0467(16) Uani 1 1 d . . .
H17 H 0.4069 0.8614 0.2884 0.056 Uiso 1 1 calc R . .
C18 C 0.4095(3) 1.1382(13) 0.3684(5) 0.059(2) Uani 1 1 d . . .
H18 H 0.3787 1.1220 0.3710 0.071 Uiso 1 1 calc R . .
C19 C 0.4384(3) 1.3204(14) 0.4123(6) 0.077(2) Uani 1 1 d . . .
H19 H 0.4260 1.4306 0.4427 0.092 Uiso 1 1 calc R . .
C20 C 0.4838(3) 1.3476(13) 0.4134(5) 0.072(2) Uani 1 1 d . . .
H20 H 0.5029 1.4725 0.4436 0.087 Uiso 1 1 calc R . .
C21 C 0.5008(3) 1.1780(11) 0.3667(5) 0.0560(19) Uani 1 1 d . . .
H21 H 0.5324 1.1903 0.3679 0.067 Uiso 1 1 calc R . .
C22 C 0.4738(2) 0.9949(11) 0.3194(4) 0.0464(16) Uani 1 1 d . . .
C23 C 0.4927(2) 0.8315(13) 0.2661(5) 0.067(2) Uani 1 1 d . . .
H23 H 0.5243 0.8696 0.2724 0.080 Uiso 1 1 calc R . .
C24 C 0.47828(19) 0.6451(8) 0.2114(3) 0.0275(12) Uani 1 1 d . . .
C25 C 0.5105(2) 0.5182(11) 0.1750(4) 0.0423(14) Uani 1 1 d . . .
C26 C 0.5578(3) 0.5393(12) 0.1826(5) 0.0578(19) Uani 1 1 d . . .
H26 H 0.5761 0.6645 0.2142 0.069 Uiso 1 1 calc R . .
C27 C 0.5787(3) 0.3611(14) 0.1399(5) 0.067(2) Uani 1 1 d . . .
H27 H 0.6111 0.3700 0.1468 0.081 Uiso 1 1 calc R . .
C28 C 0.5516(2) 0.1806(13) 0.0900(5) 0.066(2) Uani 1 1 d . . .
H28 H 0.5648 0.0715 0.0603 0.079 Uiso 1 1 calc R . .
C29 C 0.5031(3) 0.1660(13) 0.0850(5) 0.065(2) Uani 1 1 d . . .
H29 H 0.4846 0.0406 0.0540 0.077 Uiso 1 1 calc R . .
C30 C 0.4828(2) 0.3289(11) 0.1241(4) 0.0484(16) Uani 1 1 d . . .
C31 C 0.4340(3) 0.5414(10) 0.1757(4) 0.0506(17) Uani 1 1 d . . .
C32 C 0.3990(2) 0.1804(11) 0.0806(4) 0.0486(16) Uani 1 1 d . . .
H32A H 0.4042 0.1244 0.0263 0.073 Uiso 1 1 calc R . .
H32B H 0.3682 0.2564 0.0644 0.073 Uiso 1 1 calc R . .
H32C H 0.3997 0.0502 0.1205 0.073 Uiso 1 1 calc R . .

loop_
_atom_site_aniso_label
_atom_site_aniso_U_11
_atom_site_aniso_U_22
_atom_site_aniso_U_33
_atom_site_aniso_U_23
_atom_site_aniso_U_13
_atom_site_aniso_U_12
O1 0.038(3) 0.061(3) 0.075(4) -0.019(2) 0.018(2) 0.006(2)
O2 0.047(3) 0.060(3) 0.060(3) -0.005(2) 0.012(2) -0.020(2)
N1 0.033(3) 0.059(3) 0.033(3) -0.002(2) 0.003(2) 0.005(2)
N2 0.058(3) 0.024(2) 0.054(3) -0.006(2) 0.024(3) -0.022(2)
C1 0.065(5) 0.064(4) 0.059(5) -0.010(4) 0.021(4) 0.007(3)
C2 0.066(5) 0.079(5) 0.081(6) 0.014(4) 0.040(5) 0.016(4)
C3 0.085(5) 0.032(3) 0.040(4) -0.003(3) 0.026(4) 0.004(3)
C4 0.071(5) 0.052(4) 0.048(5) -0.002(3) 0.016(4) -0.019(3)
C5 0.065(4) 0.061(4) 0.024(3) -0.002(3) 0.014(3) -0.014(3)
C6 0.029(3) 0.047(3) 0.051(4) 0.002(3) 0.005(3) -0.015(3)
C7 0.043(3) 0.017(2) 0.034(3) -0.023(2) 0.010(3) -0.030(2)
C8 0.043(4) 0.074(4) 0.069(5) 0.019(4) 0.030(4) 0.010(3)
C9 0.050(4) 0.023(3) 0.057(4) 0.014(3) 0.028(3) -0.008(2)
C10 0.027(3) 0.069(4) 0.051(4) -0.003(3) 0.002(3) -0.017(3)
C11 0.038(4) 0.054(4) 0.102(6) -0.019(4) 0.037(4) 0.000(3)
C12 0.088(6) 0.060(4) 0.052(4) 0.008(3) 0.054(4) 0.036(4)
C13 0.064(4) 0.030(3) 0.050(4) -0.009(3) 0.030(3) 0.012(3)
C14 0.064(4) 0.018(3) 0.031(3) 0.021(2) 0.010(3) -0.008(2)
C15 0.011(2) 0.040(3) 0.056(4) 0.013(3) -0.002(2) -0.019(2)
C16 0.060(5) 0.049(4) 0.089(6) -0.027(4) -0.003(4) 0.010(3)
C17 0.049(4) 0.053(4) 0.033(4) -0.003(3) 0.006(3) -0.017(3)
C18 0.060(5) 0.071(5) 0.041(4) -0.020(3) 0.009(4) -0.016(4)
C19 0.090(6) 0.081(6) 0.067(6) -0.009(4) 0.035(5) 0.008(5)
C20 0.109(7) 0.054(5) 0.060(5) -0.020(4) 0.037(5) -0.012(4)
C21 0.055(4) 0.045(4) 0.070(5) -0.004(3) 0.024(4) -0.015(3)
C22 0.072(5) 0.043(3) 0.030(4) 0.012(3) 0.025(3) 0.010(3)
C23 0.037(4) 0.104(5) 0.062(5) 0.047(4) 0.019(4) 0.021(3)
C24 0.032(3) 0.021(2) 0.016(3) -0.0118(19) -0.009(2) -0.026(2)
C25 0.034(3) 0.068(4) 0.020(3) -0.007(3) 0.002(2) 0.003(3)
C26 0.072(5) 0.059(4) 0.050(4) -0.007(3) 0.030(4) 0.010(3)
C27 0.071(5) 0.093(5) 0.040(4) 0.017(4) 0.021(4) -0.004(4)
C28 0.055(4) 0.073(5) 0.068(5) -0.009(4) 0.021(4) -0.016(3)
C29 0.076(5) 0.071(5) 0.039(4) 0.010(3) 0.009(4) -0.027(4)
C30 0.035(3) 0.067(4) 0.045(4) -0.008(3) 0.015(3) 0.011(3)
C31 0.083(5) 0.050(4) 0.028(3) 0.005(3) 0.032(3) 0.023(3)
C32 0.047(4) 0.062(4) 0.043(4) 0.000(3) 0.023(3) -0.030(3)

loop_
_atom_type_symbol
_atom_type_description
_atom_type_scat_dispersion_real
_atom_type_scat_dispersion_imag
_atom_type_scat_source
C C 0.0033 0.0016 'International Tables Vol C Tables 4.2.6.8 and 6.1.1.4'
H H 0.0000 0.0000 'International Tables Vol C Tables 4.2.6.8 and 6.1.1.4'
N N 0.0061 0.0033 'International Tables Vol C Tables 4.2.6.8 and 6.1.1.4'
O O 0.0106 0.0060 'International Tables Vol C Tables 4.2.6.8 and 6.1.1.4'

loop_
_geom_angle_atom_site_label_1
_geom_angle_atom_site_label_2
_geom_angle_atom_site_label_3
_geom_angle
_geom_angle_site_symmetry_1
_geom_angle_site_symmetry_3
_geom_angle_publ_flag
C14 N1 C15 112.4(5) . . ?
C14 N1 C16 129.6(5) . . ?
C15 N1 C16 118.0(5) . . ?
C31 N2 C30 108.3(5) . . ?
C31 N2 C32 129.6(5) . . ?
C30 N2 C32 122.1(5) . . ?
C6 C1 C2 119.8(7) . . ?
C6 C1 H1 120.1 . . ?
C2 C1 H1 120.1 . . ?
C3 C2 C1 122.3(7) . . ?
C3 C2 H2 118.9 . . ?
C1 C2 H2 118.9 . . ?
C2 C3 C4 117.8(6) . . ?
C2 C3 H3 121.1 . . ?
C4 C3 H3 121.1 . . ?
C5 C4 C3 121.9(6) . . ?
C5 C4 H4 119.1 . . ?
C3 C4 H4 119.1 . . ?
C4 C5 C6 120.2(7) . . ?
C4 C5 H5 119.9 . . ?
C6 C5 H5 119.9 . . ?
C1 C6 C5 117.8(6) . . ?
C1 C6 C7 127.8(5) . . ?
C5 C6 C7 114.3(5) . . ?
C8 C7 C6 134.4(5) . . ?
C8 C7 H7 112.8 . . ?
C6 C7 H7 112.8 . . ?
C7 C8 C9 129.3(6) . . ?
C7 C8 C15 129.2(5) . . ?
C9 C8 C15 101.3(5) . . ?
C14 C9 C10 118.2(6) . . ?
C14 C9 C8 112.7(5) . . ?
C10 C9 C8 129.1(6) . . ?
C11 C10 C9 119.8(6) . . ?
C11 C10 H10 120.1 . . ?
C9 C10 H10 120.1 . . ?
C10 C11 C12 120.0(6) . . ?
C10 C11 H11 120.0 . . ?
C12 C11 H11 120.0 . . ?
C11 C12 C13 124.3(6) . . ?
C11 C12 H12 117.9 . . ?
C13 C12 H12 117.9 . . ?
C12 C13 C14 112.5(6) . . ?
C12 C13 H13 123.7 . . ?
C14 C13 H13 123.7 . . ?
C9 C14 C13 125.0(6) . . ?
C9 C14 N1 109.4(5) . . ?
C13 C14 N1 125.6(6) . . ?
O1 C15 N1 124.1(5) . . ?
O1 C15 C8 131.5(6) . . ?
N1 C15 C8 104.1(5) . . ?
N1 C16 H16A 109.5 . . ?
N1 C16 H16B 109.5 . . ?
H16A C16 H16B 109.5 . . ?
N1 C16 H16C 109.5 . . ?
H16A C16 H16C 109.5 . . ?
H16B C16 H16C 109.5 . . ?
C18 C17 C22 121.7(6) . . ?
C18 C17 H17 119.2 . . ?
C22 C17 H17 119.2 . . ?
C17 C18 C19 118.8(7) . . ?
C17 C18 H18 120.6 . . ?
C19 C18 H18 120.6 . . ?
C20 C19 C18 123.1(7) . . ?
C20 C19 H19 118.4 . . ?
C18 C19 H19 118.5 . . ?
C19 C20 C21 116.3(7) . . ?
C19 C20 H20 121.8 . . ?
C21 C20 H20 121.8 . . ?
C22 C21 C20 123.9(7) . . ?
C22 C21 H21 118.0 . . ?
C20 C21 H21 118.0 . . ?
C21 C22 C17 116.1(6) . . ?
C21 C22 C23 121.3(6) . . ?
C17 C22 C23 122.6(6) . . ?
C24 C23 C22 139.1(6) . . ?
C24 C23 H23 110.4 . . ?
C22 C23 H23 110.4 . . ?
C23 C24 C31 131.1(6) . . ?
C23 C24 C25 122.0(5) . . ?
C31 C24 C25 106.9(4) . . ?
C26 C25 C30 119.7(6) . . ?
C26 C25 C24 135.0(6) . . ?
C30 C25 C24 105.2(5) . . ?
C25 C26 C27 118.5(7) . . ?
C25 C26 H26 120.8 . . ?
C27 C26 H26 120.8 . . ?
C28 C27 C26 121.5(7) . . ?
C28 C27 H27 119.3 . . ?
C26 C27 H27 119.3 . . ?
C27 C28 C29 117.6(7) . . ?
C27 C28 H28 121.2 . . ?
C29 C28 H28 121.2 . . ?
C30 C29 C28 122.0(7) . . ?
C30 C29 H29 119.0 . . ?
C28 C29 H29 119.0 . . ?
C29 C30 N2 130.9(6) . . ?
C29 C30 C25 120.6(6) . . ?
N2 C30 C25 108.4(5) . . ?
O2 C31 N2 118.7(6) . . ?
O2 C31 C24 130.3(6) . . ?
N2 C31 C24 110.9(5) . . ?
N2 C32 H32A 109.5 . . ?
N2 C32 H32B 109.5 . . ?
H32A C32 H32B 109.5 . . ?
N2 C32 H32C 109.5 . . ?
H32A C32 H32C 109.5 . . ?
H32B C32 H32C 109.5 . . ?

loop_
_geom_bond_atom_site_label_1
_geom_bond_atom_site_label_2
_geom_bond_distance
_geom_bond_site_symmetry_2
_geom_bond_publ_flag
O1 C15 1.179(6) . ?
O2 C31 1.284(7) . ?
N1 C14 1.403(7) . ?
N1 C15 1.422(7) . ?
N1 C16 1.447(8) . ?
N2 C31 1.353(7) . ?
N2 C30 1.392(7) . ?
N2 C32 1.452(7) . ?
C1 C6 1.390(9) . ?
C1 C2 1.399(10) . ?
C1 H1 0.9300 . ?
C2 C3 1.363(11) . ?
C2 H2 0.9300 . ?
C3 C4 1.408(10) . ?
C3 H3 0.9300 . ?
C4 C5 1.352(9) . ?
C4 H4 0.9300 . ?
C5 C6 1.437(8) . ?
C5 H5 0.9300 . ?
C6 C7 1.457(8) . ?
C7 C8 1.305(8) . ?
C7 H7 0.9300 . ?
C8 C9 1.478(8) . ?
C8 C15 1.624(8) . ?
C9 C14 1.368(8) . ?
C9 C10 1.393(8) . ?
C10 C11 1.323(9) . ?
C10 H10 0.9300 . ?
C11 C12 1.383(10) . ?
C11 H11 0.9300 . ?
C12 C13 1.382(10) . ?
C12 H12 0.9300 . ?
C13 C14 1.390(8) . ?
C13 H13 0.9300 . ?
C16 H16A 0.9600 . ?
C16 H16B 0.9600 . ?
C16 H16C 0.9600 . ?
C17 C18 1.363(9) . ?
C17 C22 1.397(8) . ?
C17 H17 0.9300 . ?
C18 C19 1.370(11) . ?
C18 H18 0.9300 . ?
C19 C20 1.345(12) . ?
C19 H19 0.9300 . ?
C20 C21 1.396(10) . ?
C20 H20 0.9300 . ?
C21 C22 1.367(9) . ?
C21 H21 0.9300 . ?
C22 C23 1.473(9) . ?
C23 C24 1.335(9) . ?
C23 H23 0.9300 . ?
C24 C31 1.371(8) . ?
C24 C25 1.451(8) . ?
C25 C26 1.367(9) . ?
C25 C30 1.421(9) . ?
C26 C27 1.455(9) . ?
C26 H26 0.9300 . ?
C27 C28 1.371(10) . ?
C27 H27 0.9300 . ?
C28 C29 1.412(10) . ?
C28 H28 0.9300 . ?
C29 C30 1.352(9) . ?
C29 H29 0.9300 . ?
C32 H32A 0.9600 . ?
C32 H32B 0.9600 . ?
C32 H32C 0.9600 . ?

loop_
_geom_torsion_atom_site_label_1
_geom_torsion_atom_site_label_2
_geom_torsion_atom_site_label_3
_geom_torsion_atom_site_label_4
_geom_torsion
_geom_torsion_site_symmetry_1
_geom_torsion_site_symmetry_2
_geom_torsion_site_symmetry_3
_geom_torsion_site_symmetry_4
_geom_torsion_publ_flag
C6 C1 C2 C3 3.9(11) . . . . ?
C1 C2 C3 C4 -0.7(11) . . . . ?
C2 C3 C4 C5 -2.3(11) . . . . ?
C3 C4 C5 C6 2.1(10) . . . . ?
C2 C1 C6 C5 -4.0(9) . . . . ?
C2 C1 C6 C7 -180.0(7) . . . . ?
C4 C5 C6 C1 1.2(10) . . . . ?
C4 C5 C6 C7 177.6(6) . . . . ?
C1 C6 C7 C8 -8.5(11) . . . . ?
C5 C6 C7 C8 175.4(7) . . . . ?
C6 C7 C8 C9 177.6(6) . . . . ?
C6 C7 C8 C15 4.4(12) . . . . ?
C7 C8 C9 C14 -172.9(6) . . . . ?
C15 C8 C9 C14 1.7(6) . . . . ?
C7 C8 C9 C10 5.9(11) . . . . ?
C15 C8 C9 C10 -179.5(6) . . . . ?
C14 C9 C10 C11 -0.4(9) . . . . ?
C8 C9 C10 C11 -179.1(7) . . . . ?
C9 C10 C11 C12 2.7(11) . . . . ?
C10 C11 C12 C13 -4.8(12) . . . . ?
C11 C12 C13 C14 3.9(10) . . . . ?
C10 C9 C14 C13 -0.3(9) . . . . ?
C8 C9 C14 C13 178.7(5) . . . . ?
C10 C9 C14 N1 177.9(5) . . . . ?
C8 C9 C14 N1 -3.2(7) . . . . ?
C12 C13 C14 C9 -1.4(9) . . . . ?
C12 C13 C14 N1 -179.2(5) . . . . ?
C15 N1 C14 C9 3.4(6) . . . . ?
C16 N1 C14 C9 -177.2(6) . . . . ?
C15 N1 C14 C13 -178.5(5) . . . . ?
C16 N1 C14 C13 0.9(10) . . . . ?
C14 N1 C15 O1 -176.0(6) . . . . ?
C16 N1 C15 O1 4.6(8) . . . . ?
C14 N1 C15 C8 -2.2(6) . . . . ?
C16 N1 C15 C8 178.4(5) . . . . ?
C7 C8 C15 O1 -11.9(12) . . . . ?
C9 C8 C15 O1 173.4(6) . . . . ?
C7 C8 C15 N1 175.0(6) . . . . ?
C9 C8 C15 N1 0.3(6) . . . . ?
C22 C17 C18 C19 3.1(10) . . . . ?
C17 C18 C19 C20 -2.4(13) . . . . ?
C18 C19 C20 C21 0.1(13) . . . . ?
C19 C20 C21 C22 1.8(12) . . . . ?
C20 C21 C22 C17 -1.1(11) . . . . ?
C20 C21 C22 C23 175.6(7) . . . . ?
C18 C17 C22 C21 -1.4(9) . . . . ?
C18 C17 C22 C23 -178.0(6) . . . . ?
C21 C22 C23 C24 -177.7(8) . . . . ?
C17 C22 C23 C24 -1.3(11) . . . . ?
C22 C23 C24 C31 7.2(13) . . . . ?
C22 C23 C24 C25 -175.9(7) . . . . ?
C23 C24 C25 C26 0.4(11) . . . . ?
C31 C24 C25 C26 178.0(7) . . . . ?
C23 C24 C25 C30 177.6(6) . . . . ?
C31 C24 C25 C30 -4.8(6) . . . . ?
C30 C25 C26 C27 -1.8(9) . . . . ?
C24 C25 C26 C27 175.2(7) . . . . ?
C25 C26 C27 C28 2.6(10) . . . . ?
C26 C27 C28 C29 -3.2(11) . . . . ?
C27 C28 C29 C30 3.1(10) . . . . ?
C28 C29 C30 N2 179.9(7) . . . . ?
C28 C29 C30 C25 -2.3(10) . . . . ?
C31 N2 C30 C29 179.3(7) . . . . ?
C32 N2 C30 C29 -2.7(10) . . . . ?
C31 N2 C30 C25 1.3(7) . . . . ?
C32 N2 C30 C25 179.3(5) . . . . ?
C26 C25 C30 C29 1.7(9) . . . . ?
C24 C25 C30 C29 -176.1(6) . . . . ?
C26 C25 C30 N2 179.9(5) . . . . ?
C24 C25 C30 N2 2.2(7) . . . . ?
C30 N2 C31 O2 179.3(6) . . . . ?
C32 N2 C31 O2 1.5(9) . . . . ?
C30 N2 C31 C24 -4.6(6) . . . . ?
C32 N2 C31 C24 177.6(5) . . . . ?
C23 C24 C31 O2 -1.2(11) . . . . ?
C25 C24 C31 O2 -178.6(6) . . . . ?
C23 C24 C31 N2 -176.8(6) . . . . ?
C25 C24 C31 N2 5.9(6) . . . . ?
